data_1543472
loop_
_publ_author_name
'Khalid, Karrouchi'
'Tachallait, Hamza'
'Khalid, Bougrin'
'Mague, Joel T.'
'Ramli, Youssef'

_publ_section_title
;
 Ethyl
 2-[(5<i>Z</i>)-5-(4-methylbenzylidene)-2,4-dioxo-1,3-thiazolidin-3-yl]acetate
;
_journal_coeditor_code HB4050
_journal_issue 6
_journal_name_full IUCrData
_journal_page_first x160851
_journal_paper_doi 10.1107/S2414314616008518
_journal_volume 1
_journal_year 2016
_chemical_formula_iupac 'C15 H15 N O4 S'
_chemical_formula_moiety 'C15 H15 N O4 S'
_chemical_formula_sum 'C15 H15 N O4 S'
_chemical_formula_weight 305.34
_chemical_name_systematic
;
Ethyl
2-[(5<i>Z</i>)-5-(4-methylbenzylidene)-2,4-dioxo-1,3-thiazolidin-3-yl]acetate
;
_space_group_crystal_system triclinic
_space_group_IT_number 2
_space_group_name_Hall '-P 1'
_space_group_name_H-M_alt 'P -1'
_symmetry_space_group_name_Hall '-P 1'
_symmetry_space_group_name_H-M 'P -1'
_atom_sites_solution_hydrogens mixed
_atom_sites_solution_primary direct
_atom_sites_solution_secondary difmap
_audit_creation_method SHELXL-2014/7
_cell_angle_alpha 87.3540(10)
_cell_angle_beta 82.3810(10)
_cell_angle_gamma 85.2830(10)
_cell_formula_units_Z 2
_cell_length_a 4.73100(10)
_cell_length_b 11.9082(3)
_cell_length_c 13.2907(4)
_cell_measurement_reflns_used 5760
_cell_measurement_temperature 150.(2)
_cell_measurement_theta_max 74.5161
_cell_measurement_theta_min 3.3571
_cell_volume 739.17(3)
_computing_cell_refinement
;
<i>SAINT</i> (Bruker, 2016)
;
_computing_data_collection
;
<i>APEX3</i> (Bruker, 2016)
;
_computing_data_reduction
;
<i>SAINT</i>  (Bruker, 2016) and <i>CELL_NOW</i> (Sheldrick,
2008)
;
_computing_molecular_graphics
;
<i>DIAMOND</i> (Brandenburg & Putz, 2012)
;
_computing_publication_material
;
<i>SHELXTL</i> (Sheldrick, 2008)
;
_computing_structure_refinement
;
<i>SHELXL2014</i> (Sheldrick, 2015b)
;
_computing_structure_solution
;
<i>SHELXT</i> (Sheldrick, 2015a)
;
_diffrn_ambient_temperature 150(2)
_diffrn_detector_area_resol_mean 10.4167
_diffrn_measured_fraction_theta_full 0.972
_diffrn_measured_fraction_theta_max 0.938
_diffrn_measurement_device_type 'Bruker D8 VENTURE PHOTON 100 CMOS'
_diffrn_measurement_method '\w scans'
_diffrn_radiation_monochromator mirror
_diffrn_radiation_type CuK\a
_diffrn_radiation_wavelength 1.54178
_diffrn_reflns_av_R_equivalents 0.0256
_diffrn_reflns_limit_h_max 5
_diffrn_reflns_limit_h_min -5
_diffrn_reflns_limit_k_max 14
_diffrn_reflns_limit_k_min -14
_diffrn_reflns_limit_l_max 12
_diffrn_reflns_limit_l_min -15
_diffrn_reflns_number 11328
_diffrn_reflns_theta_full 67.000
_diffrn_reflns_theta_max 74.507
_diffrn_reflns_theta_min 3.727
_exptl_absorpt_coefficient_mu 2.088
_exptl_absorpt_correction_T_max 0.85
_exptl_absorpt_correction_T_min 0.54
_exptl_absorpt_correction_type multi-scan
_exptl_absorpt_process_details
;
(<i>TWINABS</i>; Sheldrick, 2009)
;
_exptl_crystal_colour colourless
_exptl_crystal_density_diffrn 1.372
_exptl_crystal_density_method 'not measured'
_exptl_crystal_description column
_exptl_crystal_F_000 320
_exptl_crystal_size_max 0.190
_exptl_crystal_size_mid 0.080
_exptl_crystal_size_min 0.080
_refine_diff_density_max 0.223
_refine_diff_density_min -0.274
_refine_ls_extinction_method none
_refine_ls_goodness_of_fit_ref 1.067
_refine_ls_hydrogen_treatment constr
_refine_ls_matrix_type full
_refine_ls_number_parameters 192
_refine_ls_number_reflns 2825
_refine_ls_number_restraints 0
_refine_ls_restrained_S_all 1.067
_refine_ls_R_factor_all 0.0391
_refine_ls_R_factor_gt 0.0366
_refine_ls_shift/su_max 0.001
_refine_ls_shift/su_mean 0.000
_refine_ls_structure_factor_coef Fsqd
_refine_ls_weighting_details 'w=1/[\s^2^(Fo^2^)+(0.0496P)^2^+0.2900P] where P=(Fo^2^+2Fc^2^)/3'
_refine_ls_weighting_scheme calc
_refine_ls_wR_factor_gt 0.0943
_refine_ls_wR_factor_ref 0.0956
_reflns_number_gt 2648
_reflns_number_total 2825
_reflns_threshold_expression 'I > 2\s(I)'
_cod_data_source_file hb4050sup1.cif
_cod_data_source_block I
_cod_database_code 1543472
_shelx_space_group_comment
;
The symmetry employed for this shelxl refinement is uniquely defined
by the following loop, which should always be used as a source of
symmetry information in preference to the above space-group names.
They are only intended as comments.
;
_shelx_estimated_absorpt_t_min 0.692
_shelx_estimated_absorpt_t_max 0.851

loop_
_space_group_symop_operation_xyz
'x, y, z'
'-x, -y, -z'

loop_
_atom_site_type_symbol
_atom_site_label
_atom_site_fract_x
_atom_site_fract_y
_atom_site_fract_z
_atom_site_U_iso_or_equiv
_atom_site_adp_type
_atom_site_calc_flag
_atom_site_occupancy
_atom_site_disorder_assembly
_atom_site_disorder_group
S S1 0.46791(8) 0.80982(3) 0.58528(3) 0.02562(13) Uani d 1 . .
O O1 0.2523(2) 0.50494(9) 0.59713(8) 0.0284(3) Uani d 1 . .
O O2 0.7768(3) 0.74899(10) 0.73387(9) 0.0338(3) Uani d 1 . .
O O3 0.1983(2) 0.55164(10) 0.85155(9) 0.0325(3) Uani d 1 . .
O O4 0.4985(2) 0.39867(9) 0.87431(8) 0.0300(3) Uani d 1 . .
N N1 0.5379(3) 0.61154(10) 0.67263(9) 0.0233(3) Uani d 1 . .
C C1 0.0634(3) 0.78637(12) 0.39196(11) 0.0238(3) Uani d 1 . .
C C2 0.1525(4) 0.89592(14) 0.38704(14) 0.0337(4) Uani d 1 . .
H H2 0.2683 0.9172 0.4351 0.040 Uiso calc 1 . .
C C3 0.0744(4) 0.97353(14) 0.31324(14) 0.0362(4) Uani d 1 . .
H H3 0.1379 1.0473 0.3115 0.043 Uiso calc 1 . .
C C4 -0.0950(4) 0.94608(14) 0.24161(13) 0.0323(4) Uani d 1 . .
C C5 -0.1872(4) 0.83785(15) 0.24710(14) 0.0384(4) Uani d 1 . .
H H5 -0.3059 0.8174 0.1997 0.046 Uiso calc 1 . .
C C6 -0.1092(4) 0.75930(13) 0.32051(13) 0.0315(4) Uani d 1 . .
H H6 -0.1742 0.6858 0.3223 0.038 Uiso calc 1 . .
C C7 -0.1802(5) 1.03219(16) 0.16215(15) 0.0483(5) Uani d 1 . .
H H7A -0.1061 1.0093 0.0931 0.072 Uiso d 0.66(3) A 1
H H7B -0.3884 1.0447 0.1647 0.072 Uiso d 0.66(3) A 1
H H7C -0.1089 1.1058 0.1703 0.072 Uiso d 0.66(3) A 1
H H7D -0.2954 1.0010 0.1156 0.072 Uiso d 0.34(3) A 2
H H7E -0.0138 1.0611 0.1201 0.072 Uiso d 0.34(3) A 2
H H7F -0.2941 1.0976 0.1923 0.072 Uiso d 0.34(3) A 2
C C8 0.1368(3) 0.69861(12) 0.46601(11) 0.0232(3) Uani d 1 . .
H H8 0.0588 0.6288 0.4591 0.028 Uiso calc 1 . .
C C9 0.2959(3) 0.69950(11) 0.54241(11) 0.0220(3) Uani d 1 . .
C C10 0.3506(3) 0.59488(12) 0.60384(11) 0.0218(3) Uani d 1 . .
C C11 0.6206(3) 0.71986(13) 0.67685(12) 0.0250(3) Uani d 1 . .
C C12 0.6377(3) 0.52013(13) 0.73800(11) 0.0250(3) Uani d 1 . .
H H12A 0.8126 0.5405 0.7640 0.030 Uiso calc 1 . .
H H12B 0.6885 0.4517 0.6978 0.030 Uiso calc 1 . .
C C13 0.4152(3) 0.49421(12) 0.82666(11) 0.0224(3) Uani d 1 . .
C C14 0.3050(4) 0.36299(16) 0.96293(13) 0.0365(4) Uani d 1 . .
H H14A 0.1216 0.3443 0.9421 0.044 Uiso calc 1 . .
H H14B 0.2651 0.4241 1.0120 0.044 Uiso calc 1 . .
C C15 0.4510(5) 0.26072(17) 1.01043(15) 0.0461(5) Uani d 1 . .
H H15A 0.3232 0.2321 1.0683 0.069 Uiso calc 1 . .
H H15B 0.6272 0.2813 1.0338 0.069 Uiso calc 1 . .
H H15C 0.4976 0.2022 0.9601 0.069 Uiso calc 1 . .

loop_
_atom_site_aniso_label
_atom_site_aniso_U_11
_atom_site_aniso_U_22
_atom_site_aniso_U_33
_atom_site_aniso_U_12
_atom_site_aniso_U_13
_atom_site_aniso_U_23
S1 0.0323(2) 0.01908(19) 0.0270(2) -0.00486(14) -0.00876(14) 0.00268(13)
O1 0.0349(6) 0.0206(5) 0.0311(6) -0.0083(4) -0.0077(4) 0.0044(4)
O2 0.0405(7) 0.0318(6) 0.0328(6) -0.0108(5) -0.0152(5) 0.0030(5)
O3 0.0259(6) 0.0396(6) 0.0299(6) 0.0046(5) -0.0013(4) 0.0024(5)
O4 0.0347(6) 0.0270(5) 0.0258(6) -0.0007(4) 0.0009(4) 0.0082(4)
N1 0.0253(6) 0.0213(6) 0.0234(7) -0.0027(5) -0.0051(5) 0.0042(5)
C1 0.0273(7) 0.0210(7) 0.0225(8) -0.0001(5) -0.0030(6) 0.0009(5)
C2 0.0427(9) 0.0247(8) 0.0373(9) -0.0076(7) -0.0173(7) 0.0056(7)
C3 0.0452(10) 0.0242(8) 0.0407(10) -0.0062(7) -0.0122(8) 0.0083(7)
C4 0.0427(9) 0.0272(8) 0.0262(8) 0.0033(7) -0.0064(7) 0.0045(6)
C5 0.0569(11) 0.0300(8) 0.0316(9) 0.0003(8) -0.0212(8) 0.0000(7)
C6 0.0442(9) 0.0217(7) 0.0306(9) -0.0029(6) -0.0128(7) -0.0001(6)
C7 0.0719(14) 0.0365(10) 0.0374(11) 0.0028(9) -0.0195(9) 0.0110(8)
C8 0.0262(7) 0.0195(7) 0.0236(8) -0.0021(5) -0.0027(5) 0.0008(5)
C9 0.0245(7) 0.0176(6) 0.0233(7) -0.0024(5) -0.0012(5) 0.0015(5)
C10 0.0221(7) 0.0220(7) 0.0208(7) -0.0023(5) -0.0008(5) 0.0012(5)
C11 0.0273(7) 0.0238(7) 0.0242(8) -0.0048(6) -0.0030(6) 0.0018(5)
C12 0.0241(7) 0.0247(7) 0.0250(8) 0.0007(5) -0.0030(6) 0.0061(6)
C13 0.0240(7) 0.0243(7) 0.0201(7) -0.0043(5) -0.0061(5) 0.0005(5)
C14 0.0418(9) 0.0432(10) 0.0238(9) -0.0121(8) 0.0009(7) 0.0092(7)
C15 0.0704(13) 0.0395(10) 0.0302(10) -0.0148(9) -0.0113(9) 0.0136(8)

loop_
_atom_type_symbol
_atom_type_description
_atom_type_scat_dispersion_real
_atom_type_scat_dispersion_imag
_atom_type_scat_source
C C 0.0181 0.0091 'International Tables Vol C Tables 4.2.6.8 and 6.1.1.4'
H H 0.0000 0.0000 'International Tables Vol C Tables 4.2.6.8 and 6.1.1.4'
N N 0.0311 0.0180 'International Tables Vol C Tables 4.2.6.8 and 6.1.1.4'
O O 0.0492 0.0322 'International Tables Vol C Tables 4.2.6.8 and 6.1.1.4'
S S 0.3331 0.5567 'International Tables Vol C Tables 4.2.6.8 and 6.1.1.4'

loop_
_geom_angle_atom_site_label_1
_geom_angle_atom_site_label_2
_geom_angle_atom_site_label_3
_geom_angle
C9 S1 C11 92.06(7)
C13 O4 C14 115.90(12)
C11 N1 C10 116.74(12)
C11 N1 C12 121.85(12)
C10 N1 C12 121.40(12)
C6 C1 C2 117.54(14)
C6 C1 C8 117.54(13)
C2 C1 C8 124.92(14)
C3 C2 C1 120.88(15)
C3 C2 H2 119.6
C1 C2 H2 119.6
C2 C3 C4 121.47(15)
C2 C3 H3 119.3
C4 C3 H3 119.3
C3 C4 C5 117.82(15)
C3 C4 C7 120.74(16)
C5 C4 C7 121.42(16)
C6 C5 C4 121.16(16)
C6 C5 H5 119.4
C4 C5 H5 119.4
C5 C6 C1 121.11(15)
C5 C6 H6 119.4
C1 C6 H6 119.4
C4 C7 H7A 112.1
C4 C7 H7B 112.1
H7A C7 H7B 106.7
C4 C7 H7C 112.2
H7A C7 H7C 106.7
H7B C7 H7C 106.7
C4 C7 H7D 112.1
C4 C7 H7E 112.1
H7D C7 H7E 106.7
C4 C7 H7F 112.1
H7D C7 H7F 106.7
H7E C7 H7F 106.7
C9 C8 C1 130.99(14)
C9 C8 H8 114.5
C1 C8 H8 114.5
C8 C9 C10 119.93(13)
C8 C9 S1 130.02(11)
C10 C9 S1 110.04(10)
O1 C10 N1 122.54(13)
O1 C10 C9 126.79(13)
N1 C10 C9 110.67(12)
O2 C11 N1 125.07(14)
O2 C11 S1 124.62(12)
N1 C11 S1 110.31(11)
N1 C12 C13 112.17(12)
N1 C12 H12A 109.2
C13 C12 H12A 109.2
N1 C12 H12B 109.2
C13 C12 H12B 109.2
H12A C12 H12B 107.9
O3 C13 O4 125.07(14)
O3 C13 C12 125.38(13)
O4 C13 C12 109.54(12)
O4 C14 C15 107.17(15)
O4 C14 H14A 110.3
C15 C14 H14A 110.3
O4 C14 H14B 110.3
C15 C14 H14B 110.3
H14A C14 H14B 108.5
C14 C15 H15A 109.5
C14 C15 H15B 109.5
H15A C15 H15B 109.5
C14 C15 H15C 109.5
H15A C15 H15C 109.5
H15B C15 H15C 109.5

loop_
_geom_bond_atom_site_label_1
_geom_bond_atom_site_label_2
_geom_bond_distance
S1 C9 1.7553(15)
S1 C11 1.7708(16)
O1 C10 1.2140(18)
O2 C11 1.2066(19)
O3 C13 1.2025(18)
O4 C13 1.3329(18)
O4 C14 1.4619(19)
N1 C11 1.3840(19)
N1 C10 1.3858(19)
N1 C12 1.4490(18)
C1 C6 1.396(2)
C1 C2 1.400(2)
C1 C8 1.455(2)
C2 C3 1.382(2)
C2 H2 0.9500
C3 C4 1.389(2)
C3 H3 0.9500
C4 C5 1.390(2)
C4 C7 1.508(2)
C5 C6 1.385(2)
C5 H5 0.9500
C6 H6 0.9500
C7 H7A 0.9800
C7 H7B 0.9801
C7 H7C 0.9800
C7 H7D 0.9800
C7 H7E 0.9801
C7 H7F 0.9800
C8 C9 1.343(2)
C8 H8 0.9500
C9 C10 1.4816(19)
C12 C13 1.511(2)
C12 H12A 0.9900
C12 H12B 0.9900
C14 C15 1.505(3)
C14 H14A 0.9900
C14 H14B 0.9900
C15 H15A 0.9800
C15 H15B 0.9800
C15 H15C 0.9800

loop_
_geom_hbond_atom_site_label_D
_geom_hbond_atom_site_label_H
_geom_hbond_atom_site_label_A
_geom_hbond_site_symmetry_A
_geom_hbond_distance_DH
_geom_hbond_distance_HA
_geom_hbond_distance_DA
_geom_hbond_angle_DHA
C8 H8 O1 2_566 0.95 2.46 3.3612(18) 159
C12 H12A O3 1_655 0.99 2.31 3.2757(19) 166

loop_
_geom_torsion_atom_site_label_1
_geom_torsion_atom_site_label_2
_geom_torsion_atom_site_label_3
_geom_torsion_atom_site_label_4
_geom_torsion
C6 C1 C2 C3 -0.7(3)
C8 C1 C2 C3 179.36(15)
C1 C2 C3 C4 0.1(3)
C2 C3 C4 C5 0.8(3)
C2 C3 C4 C7 179.48(18)
C3 C4 C5 C6 -1.0(3)
C7 C4 C5 C6 -179.73(18)
C4 C5 C6 C1 0.4(3)
C2 C1 C6 C5 0.5(2)
C8 C1 C6 C5 -179.61(16)
C6 C1 C8 C9 179.98(16)
C2 C1 C8 C9 -0.1(3)
C1 C8 C9 C10 -176.52(14)
C1 C8 C9 S1 2.5(3)
C11 S1 C9 C8 -176.60(15)
C11 S1 C9 C10 2.52(11)
C11 N1 C10 O1 -176.16(14)
C12 N1 C10 O1 2.8(2)
C11 N1 C10 C9 4.37(18)
C12 N1 C10 C9 -176.67(12)
C8 C9 C10 O1 -4.5(2)
S1 C9 C10 O1 176.30(13)
C8 C9 C10 N1 174.96(13)
S1 C9 C10 N1 -4.26(15)
C10 N1 C11 O2 178.32(14)
C12 N1 C11 O2 -0.6(2)
C10 N1 C11 S1 -2.44(16)
C12 N1 C11 S1 178.60(10)
C9 S1 C11 O2 179.04(15)
C9 S1 C11 N1 -0.21(11)
C11 N1 C12 C13 101.44(16)
C10 N1 C12 C13 -77.47(17)
C14 O4 C13 O3 0.5(2)
C14 O4 C13 C12 179.43(13)
N1 C12 C13 O3 -11.2(2)
N1 C12 C13 O4 169.83(12)
C13 O4 C14 C15 -174.80(14)

_cod_database_fobs_code 1543472
